data_4326433
loop_
_publ_author_name
'Steven J. Kraft'
'Ursula J. Williams'
'Scott R. Daly'
'Eric J. Schelter'
'Stosh A. Kozimor'
'Kevin S. Boland'
'James M. Kikkawa'
'William P. Forrest'
'Christin N. Christensen'
'Daniel E. Schwarz'
'Phillip E. Fanwick'
'David L. Clark'
'Steve D. Conradson'
'Suzanne C. Bart'

_publ_contact_author_address
;    Department of Chemistry
     Purdue University
     560 Oval Dr.
     W. Lafayette
     IN 47907-2084
     USA
;
_publ_contact_author_email pfanwick@purdue.edu
_publ_contact_author_fax 1(765)4940239
_publ_contact_author_name 'Fanwick, Phillip E.'
_publ_contact_author_phone 1(765)4944572
_publ_section_title
;
 Synthesis, Characterization, and Multielectron Reduction Chemistry of
 Uranium Supported by Redox-Active \a-Diimine Ligands
;
_journal_name_full 'Inorganic Chemistry'
_journal_page_first 9838
_journal_page_last 9848
_journal_paper_doi 10.1021/ic2002805
_journal_volume 50
_journal_year 2011
_chemical_formula_moiety 'C48 H64 N4 O1 U1'
_chemical_formula_sum 'C48 H64 N4 O U'
_chemical_formula_weight 951.10
_chemical_name_systematic ' ?'
_space_group_IT_number 14
_symmetry_cell_setting monoclinic
_symmetry_space_group_name_Hall '-P 2yn'
_symmetry_space_group_name_H-M 'P 1 21/n 1'
_atom_type_scat_source 'International Tables for Crystallography (Vol C)'
_audit_creation_date 30-03-11
_audit_creation_method 'SHELXL and local programs'
_cell_angle_alpha 90.00
_cell_angle_beta 91.856(2)
_cell_angle_gamma 90.00
_cell_formula_units_Z 4
_cell_length_a 12.8613(4)
_cell_length_b 13.7235(5)
_cell_length_c 24.4278(9)
_cell_measurement_reflns_used 8280
_cell_measurement_temperature 150.0(2)
_cell_measurement_theta_max 72
_cell_measurement_theta_min 3
_cell_volume 4309.3(3)
_computing_cell_refinement 'DENZO/SCALEPACK (Otwinowski & Minor, 1996)'
_computing_data_collection 'CrystalClear(Rigaku, 2001)'
_computing_data_reduction 'DENZO/SCALEPACK (Otwinowski & Minor, 1996)'
_computing_molecular_graphics
;
    ORTEP (Johnson, 1976)
    PLATON (Spek, 2003)
;
_computing_publication_material 'SHELX97(Sheldrick, 2008) and local programs'
_computing_structure_refinement 'SHELX97 (Sheldrick, 2008)'
_computing_structure_solution
;
 direct methods (SIR2004, Burla et al., 2005)
;
_diffrn_ambient_temperature 150.0(2)
_diffrn_measured_fraction_theta_full 0.9310
_diffrn_measured_fraction_theta_max 0.9310
_diffrn_measurement_details
;
Data were collected on a Rigaku Rapid which has a quarter 
chi circle and a 200 degree curved image plate at a fixed 
distance of 127.4mm.  Strategy was optimized using the 
CrystalClear software.  The completeness is the best 
that can be obtained with this geometry. The missing data are not cusp 
data but mostly high angle data.
Also the use of HKL2000/SCALEPACK lowers the number 
of observed data as inconsistent equivalents are removed 
from the data set and not included in the collected total
;
_diffrn_measurement_device_type Rigaku_Rapid_II
_diffrn_measurement_method \w
_diffrn_radiation_monochromator 'confocal optics'
_diffrn_radiation_type CU-K\a
_diffrn_radiation_wavelength 1.54184
_diffrn_reflns_av_R_equivalents 0.0320
_diffrn_reflns_av_sigmaI/netI 0.0198
_diffrn_reflns_limit_h_max 15
_diffrn_reflns_limit_h_min 0
_diffrn_reflns_limit_k_max 16
_diffrn_reflns_limit_k_min 0
_diffrn_reflns_limit_l_max 29
_diffrn_reflns_limit_l_min -29
_diffrn_reflns_number 30070
_diffrn_reflns_theta_full 72.2
_diffrn_reflns_theta_max 72.24
_diffrn_reflns_theta_min 3.22
_diffrn_standards_number 0
_exptl_absorpt_coefficient_mu 11.690
_exptl_absorpt_correction_T_max 0.3107
_exptl_absorpt_correction_T_min 0.2974
_exptl_absorpt_correction_type multi-scan
_exptl_absorpt_process_details 'SCALEPACK (Otwinowski & Minor, 1997)'
_exptl_crystal_colour orange
_exptl_crystal_density_diffrn 1.466
_exptl_crystal_description plate
_exptl_crystal_F_000 1920
_exptl_crystal_size_max 0.16
_exptl_crystal_size_mid 0.14
_exptl_crystal_size_min 0.10
_refine_diff_density_max 1.47
_refine_diff_density_min -1.79
_refine_ls_extinction_method none
_refine_ls_goodness_of_fit_ref 1.127
_refine_ls_hydrogen_treatment constr
_refine_ls_matrix_type full
_refine_ls_number_parameters 521
_refine_ls_number_reflns 7922
_refine_ls_number_restraints 0
_refine_ls_R_factor_all 0.044
_refine_ls_R_factor_gt 0.035
_refine_ls_shift/su_max 0.002
_refine_ls_structure_factor_coef Fsqd
_refine_ls_weighting_details 'w=1/[\s^2^(Fo^2^)+(0.0490P)^2^+10.6426P] where P=(Fo^2^+2Fc^2^)/3'
_refine_ls_weighting_scheme calc
_refine_ls_wR_factor_gt 0.095
_refine_ls_wR_factor_ref 0.101
_reflns_number_gt 6386
_reflns_number_total 7922
_reflns_threshold_expression >2.0\s(I)
_cod_data_source_file ic2002805_si_001.cif
_cod_data_source_block SKB117
_cod_original_sg_symbol_Hall '-P 2ybc'
_cod_original_sg_symbol_H-M 'P 1 21/c 1'
_cod_original_formula_sum 'C48 H64 N4 O1 U1'
_cod_database_code 4326433

loop_
_symmetry_equiv_pos_as_xyz
'x, y, z'
'-x+1/2, y+1/2, -z+1/2'
'-x, -y, -z'
'x-1/2, -y-1/2, z-1/2'

loop_
_atom_site_label
_atom_site_fract_x
_atom_site_fract_y
_atom_site_fract_z
_atom_site_U_iso_or_equiv
_atom_site_adp_type
_atom_site_occupancy
_atom_site_symmetry_multiplicity
_atom_site_calc_flag
_atom_site_refinement_flags
_atom_site_disorder_assembly
_atom_site_disorder_group
U1 0.305874(11) 1.249208(11) 0.108207(6) 0.02709(8) Uani 1 1 d . . .
O91 0.2058(2) 1.3399(3) 0.03401(13) 0.0377(8) Uani 1 1 d . C .
N1 0.4601(3) 1.3069(3) 0.14053(14) 0.0294(8) Uani 1 1 d . . .
N4 0.4045(3) 1.2400(3) 0.03373(16) 0.0282(9) Uani 1 1 d . . .
N5 0.2202(3) 1.1106(3) 0.12695(16) 0.0337(9) Uani 1 1 d . . .
N81 0.1623(3) 1.3051(3) 0.14814(15) 0.0331(9) Uani 1 1 d . . .
C2 0.5190(4) 1.2331(3) 0.1140(2) 0.0303(10) Uani 1 1 d . . .
C3 0.4938(3) 1.2027(3) 0.06209(18) 0.0292(9) Uani 1 1 d . . .
C6 0.1895(4) 1.1389(4) 0.1799(2) 0.0387(12) Uani 1 1 d . . .
C7 0.1610(4) 1.2325(4) 0.1901(2) 0.0407(13) Uani 1 1 d . . .
C11 0.5139(3) 1.3670(3) 0.17929(18) 0.0275(9) Uani 1 1 d . . .
C12 0.4887(3) 1.3650(3) 0.23490(19) 0.0316(10) Uani 1 1 d . . .
C13 0.5446(4) 1.4231(4) 0.2723(2) 0.0343(10) Uani 1 1 d . . .
C14 0.6223(4) 1.4852(3) 0.2562(2) 0.0339(11) Uani 1 1 d . . .
C15 0.6435(4) 1.4889(4) 0.2010(2) 0.0361(11) Uani 1 1 d . . .
C16 0.5914(4) 1.4311(4) 0.1626(2) 0.0352(11) Uani 1 1 d . . .
C17 0.4027(4) 1.3009(4) 0.2540(2) 0.0460(13) Uani 1 1 d . . .
C18 0.6857(4) 1.5456(4) 0.2972(2) 0.0440(13) Uani 1 1 d . . .
C19 0.6179(4) 1.4377(4) 0.1029(2) 0.0486(14) Uani 1 1 d . . .
C21 0.6059(4) 1.1843(4) 0.1485(2) 0.0389(12) Uani 1 1 d . . .
C31 0.5515(4) 1.1188(4) 0.0362(2) 0.0416(12) Uani 1 1 d . . .
C41 0.3945(4) 1.2301(4) -0.0241(2) 0.0317(10) Uani 1 1 d . . .
C42 0.4542(4) 1.2892(4) -0.0586(2) 0.0343(10) Uani 1 1 d . . .
C43 0.4378(4) 1.2834(4) -0.1149(2) 0.0361(11) Uani 1 1 d . . .
C44 0.3634(4) 1.2201(4) -0.1392(2) 0.0367(11) Uani 1 1 d . . .
C45 0.3063(4) 1.1630(4) -0.10427(19) 0.0370(11) Uani 1 1 d . . .
C46 0.3206(4) 1.1662(3) -0.04757(19) 0.0323(10) Uani 1 1 d . . .
C47 0.5323(4) 1.3596(4) -0.0344(2) 0.0417(12) Uani 1 1 d . . .
C48 0.3468(5) 1.2145(5) -0.2000(2) 0.0467(13) Uani 1 1 d . . .
C49 0.2587(4) 1.0994(4) -0.0123(2) 0.0429(13) Uani 1 1 d . . .
C51 0.2098(4) 1.0117(4) 0.1104(2) 0.0386(12) Uani 1 1 d . . .
C52 0.2945(4) 0.9471(4) 0.1133(2) 0.0436(13) Uani 1 1 d . . .
C53 0.2834(4) 0.8550(4) 0.0905(2) 0.0483(14) Uani 1 1 d . . .
C54 0.1917(4) 0.8247(4) 0.0651(3) 0.0518(14) Uani 1 1 d . . .
C55 0.1073(4) 0.8870(4) 0.0647(2) 0.0446(13) Uani 1 1 d . . .
C56 0.1149(4) 0.9801(4) 0.0871(2) 0.0389(11) Uani 1 1 d . . .
C57 0.3977(4) 0.9772(4) 0.1395(3) 0.0530(15) Uani 1 1 d . . .
C58 0.1840(6) 0.7265(5) 0.0364(4) 0.071(2) Uani 1 1 d . . .
C59 0.0225(4) 1.0484(4) 0.0843(2) 0.0467(13) Uani 1 1 d . . .
C61 0.1990(5) 1.0650(5) 0.2256(2) 0.0519(15) Uani 1 1 d . . .
C71 0.1388(5) 1.2660(5) 0.2478(2) 0.0502(16) Uani 1 1 d . . .
C81 0.1008(4) 1.3898(4) 0.1523(2) 0.0388(12) Uani 1 1 d . . .
C82 -0.0087(4) 1.3841(4) 0.1575(2) 0.0443(13) Uani 1 1 d . . .
C83 -0.0646(4) 1.4691(5) 0.1627(3) 0.0658(19) Uani 1 1 d . . .
C84 -0.0193(5) 1.5599(5) 0.1624(3) 0.071(2) Uani 1 1 d . . .
C85 0.0882(4) 1.5651(5) 0.1544(2) 0.0519(15) Uani 1 1 d . . .
C86 0.1480(4) 1.4818(4) 0.14972(19) 0.0368(11) Uani 1 1 d . . .
C87 -0.0650(4) 1.2881(5) 0.1542(3) 0.0504(14) Uani 1 1 d . . .
C88 -0.0822(6) 1.6523(6) 0.1698(5) 0.125(4) Uani 1 1 d . . .
C89 0.2636(4) 1.4901(4) 0.1425(2) 0.0392(12) Uani 1 1 d . . .
C92 0.2410(4) 1.4153(4) -0.0025(2) 0.0440(13) Uani 1 1 d . . .
C95 0.0954(4) 1.3285(4) 0.0198(2) 0.0406(12) Uani 1 1 d . . .
C93A 0.1557(7) 1.4823(7) -0.0057(4) 0.045(3) Uani 0.548(8) 1 d P C 1
C93B 0.1881(8) 1.4031(8) -0.0557(4) 0.034(3) Uani 0.452(8) 1 d P C 2
C94A 0.0568(7) 1.4248(8) 0.0060(4) 0.048(3) Uani 0.548(8) 1 d P C 1
C94B 0.0946(8) 1.3392(9) -0.0428(4) 0.039(3) Uani 0.452(8) 1 d P C 2
H13 0.5288 1.4198 0.3100 0.041 Uiso 1 1 calc R . .
H15 0.6956 1.5325 0.1891 0.043 Uiso 1 1 calc R . .
H43 0.4781 1.3234 -0.1378 0.043 Uiso 1 1 calc R . .
H45 0.2553 1.1199 -0.1196 0.044 Uiso 1 1 calc R . .
H53 0.3407 0.8114 0.0924 0.058 Uiso 1 1 calc R . .
H55 0.0427 0.8658 0.0489 0.053 Uiso 1 1 calc R . .
H83 -0.1376 1.4648 0.1667 0.079 Uiso 1 1 calc R . .
H85 0.1206 1.6271 0.1521 0.062 Uiso 1 1 calc R . .
H17A 0.3963 1.3083 0.2937 0.069 Uiso 1 1 calc R . .
H17B 0.4185 1.2328 0.2455 0.069 Uiso 1 1 calc R . .
H17C 0.3371 1.3196 0.2354 0.069 Uiso 1 1 calc R . .
H18A 0.7582 1.5236 0.2980 0.066 Uiso 1 1 calc R . .
H18B 0.6572 1.5380 0.3337 0.066 Uiso 1 1 calc R . .
H18C 0.6826 1.6144 0.2865 0.066 Uiso 1 1 calc R . .
H19A 0.6535 1.4995 0.0962 0.073 Uiso 1 1 calc R . .
H19B 0.5539 1.4344 0.0801 0.073 Uiso 1 1 calc R . .
H19C 0.6636 1.3834 0.0937 0.073 Uiso 1 1 calc R . .
H21A 0.5826 1.1199 0.1604 0.058 Uiso 1 1 calc R . .
H21B 0.6228 1.2247 0.1806 0.058 Uiso 1 1 calc R . .
H21C 0.6677 1.1771 0.1264 0.058 Uiso 1 1 calc R . .
H31A 0.6260 1.1337 0.0362 0.062 Uiso 1 1 calc R . .
H31B 0.5253 1.1093 -0.0015 0.062 Uiso 1 1 calc R . .
H31C 0.5405 1.0592 0.0573 0.062 Uiso 1 1 calc R . .
H47A 0.5684 1.3926 -0.0638 0.063 Uiso 1 1 calc R . .
H47B 0.5830 1.3242 -0.0111 0.063 Uiso 1 1 calc R . .
H47C 0.4965 1.4080 -0.0123 0.063 Uiso 1 1 calc R . .
H48A 0.3886 1.1612 -0.2144 0.070 Uiso 1 1 calc R . .
H48B 0.3678 1.2762 -0.2166 0.070 Uiso 1 1 calc R . .
H48C 0.2730 1.2024 -0.2088 0.070 Uiso 1 1 calc R . .
H49A 0.2217 1.0515 -0.0354 0.064 Uiso 1 1 calc R . .
H49B 0.2084 1.1376 0.0080 0.064 Uiso 1 1 calc R . .
H49C 0.3058 1.0654 0.0137 0.064 Uiso 1 1 calc R . .
H57A 0.4261 1.0323 0.1192 0.080 Uiso 1 1 calc R . .
H57B 0.4464 0.9223 0.1386 0.080 Uiso 1 1 calc R . .
H57C 0.3876 0.9966 0.1775 0.080 Uiso 1 1 calc R . .
H58A 0.1136 0.7003 0.0398 0.106 Uiso 1 1 calc R . .
H58B 0.2345 0.6814 0.0534 0.106 Uiso 1 1 calc R . .
H58C 0.1989 0.7346 -0.0024 0.106 Uiso 1 1 calc R . .
H59A 0.0054 1.0687 0.1214 0.070 Uiso 1 1 calc R . .
H59B -0.0374 1.0148 0.0671 0.070 Uiso 1 1 calc R . .
H59C 0.0396 1.1059 0.0625 0.070 Uiso 1 1 calc R . .
H61A 0.2612 1.0790 0.2484 0.078 Uiso 1 1 calc R . .
H61B 0.2045 0.9995 0.2100 0.078 Uiso 1 1 calc R . .
H61C 0.1373 1.0685 0.2481 0.078 Uiso 1 1 calc R . .
H71A 0.0700 1.2428 0.2579 0.075 Uiso 1 1 calc R . .
H71B 0.1405 1.3374 0.2493 0.075 Uiso 1 1 calc R . .
H71C 0.1917 1.2395 0.2734 0.075 Uiso 1 1 calc R . .
H87A -0.1398 1.2991 0.1573 0.076 Uiso 1 1 calc R . .
H87B -0.0400 1.2459 0.1842 0.076 Uiso 1 1 calc R . .
H87C -0.0517 1.2568 0.1191 0.076 Uiso 1 1 calc R . .
H88A -0.1549 1.6403 0.1585 0.188 Uiso 1 1 calc R . .
H88B -0.0539 1.7044 0.1472 0.188 Uiso 1 1 calc R . .
H88C -0.0785 1.6718 0.2084 0.188 Uiso 1 1 calc R . .
H89A 0.2841 1.5589 0.1444 0.059 Uiso 1 1 calc R . .
H89B 0.2812 1.4633 0.1068 0.059 Uiso 1 1 calc R . .
H89C 0.3006 1.4537 0.1716 0.059 Uiso 1 1 calc R . .
H92A 0.3047 1.4473 0.0126 0.053 Uiso 1 1 calc R A 1
H92B 0.2554 1.3882 -0.0391 0.053 Uiso 1 1 calc R A 1
H93A 0.1502 1.5120 -0.0426 0.054 Uiso 0.548(8) 1 calc PR C 1
H93B 0.1661 1.5349 0.0217 0.054 Uiso 0.548(8) 1 calc PR C 1
H93C 0.2337 1.3705 -0.0820 0.041 Uiso 0.452(8) 1 calc PR C 2
H93D 0.1654 1.4667 -0.0710 0.041 Uiso 0.452(8) 1 calc PR C 2
H94A 0.0195 1.4538 0.0368 0.058 Uiso 0.548(8) 1 calc PR C 1
H94B 0.0094 1.4226 -0.0268 0.058 Uiso 0.548(8) 1 calc PR C 1
H94C 0.1007 1.2746 -0.0605 0.047 Uiso 0.452(8) 1 calc PR C 2
H94D 0.0291 1.3703 -0.0563 0.047 Uiso 0.452(8) 1 calc PR C 2
H95A 0.0857 1.2837 -0.0117 0.049 Uiso 1 1 calc R B 1
H95B 0.0581 1.3016 0.0513 0.049 Uiso 1 1 calc R B 1

loop_
_atom_site_aniso_label
_atom_site_aniso_U_11
_atom_site_aniso_U_22
_atom_site_aniso_U_33
_atom_site_aniso_U_12
_atom_site_aniso_U_13
_atom_site_aniso_U_23
U1 0.02444(11) 0.03223(12) 0.02447(11) -0.00211(6) -0.00095(7) 0.00202(6)
O91 0.0310(17) 0.048(2) 0.0335(18) 0.0000(15) -0.0029(13) 0.0122(15)
N1 0.0253(18) 0.032(2) 0.031(2) -0.0009(15) -0.0043(15) -0.0061(15)
N4 0.029(2) 0.039(2) 0.0170(19) 0.0020(15) 0.0085(16) -0.0013(14)
N5 0.036(2) 0.033(2) 0.031(2) -0.0045(17) -0.0002(16) 0.0072(16)
N81 0.0273(19) 0.044(3) 0.028(2) 0.0001(17) 0.0019(15) 0.0010(17)
C2 0.030(2) 0.031(3) 0.030(3) 0.0002(18) -0.0034(19) 0.0035(18)
C3 0.031(2) 0.027(3) 0.030(2) -0.0011(19) -0.0008(18) 0.0037(19)
C6 0.029(2) 0.051(3) 0.037(3) -0.008(2) -0.003(2) 0.012(2)
C7 0.028(3) 0.061(4) 0.032(3) -0.006(2) -0.005(2) 0.002(2)
C11 0.022(2) 0.026(2) 0.034(3) 0.0033(17) -0.0070(17) -0.0017(18)
C12 0.030(2) 0.033(3) 0.031(3) 0.0004(19) -0.0006(18) -0.0008(19)
C13 0.035(2) 0.038(3) 0.029(3) -0.001(2) -0.0059(19) -0.002(2)
C14 0.032(2) 0.028(3) 0.040(3) 0.0029(19) -0.011(2) -0.003(2)
C15 0.033(2) 0.034(3) 0.042(3) -0.003(2) 0.005(2) -0.001(2)
C16 0.030(2) 0.039(3) 0.036(3) 0.000(2) 0.0000(19) -0.002(2)
C17 0.049(3) 0.056(4) 0.033(3) -0.017(3) -0.001(2) 0.000(2)
C18 0.048(3) 0.040(3) 0.043(3) -0.008(2) -0.011(2) -0.005(2)
C19 0.056(3) 0.051(4) 0.039(3) -0.013(3) 0.010(2) 0.001(2)
C21 0.032(2) 0.041(3) 0.043(3) 0.009(2) -0.010(2) 0.004(2)
C31 0.047(3) 0.037(3) 0.040(3) 0.009(2) 0.000(2) -0.004(2)
C41 0.031(2) 0.036(3) 0.028(3) 0.0048(19) -0.0019(19) -0.0005(19)
C42 0.036(3) 0.033(3) 0.034(3) 0.005(2) 0.003(2) 0.001(2)
C43 0.035(3) 0.040(3) 0.033(3) 0.001(2) 0.008(2) 0.001(2)
C44 0.040(3) 0.039(3) 0.031(3) 0.009(2) 0.002(2) -0.005(2)
C45 0.042(3) 0.039(3) 0.030(3) -0.001(2) 0.000(2) -0.007(2)
C46 0.037(2) 0.030(3) 0.029(3) 0.001(2) 0.0023(19) -0.0034(19)
C47 0.039(3) 0.045(3) 0.041(3) -0.007(2) 0.004(2) 0.001(2)
C48 0.053(3) 0.059(4) 0.028(3) 0.002(3) 0.001(2) -0.001(2)
C49 0.051(3) 0.041(3) 0.037(3) -0.014(2) 0.003(2) -0.003(2)
C51 0.035(3) 0.042(3) 0.039(3) -0.009(2) 0.002(2) 0.014(2)
C52 0.035(3) 0.045(4) 0.051(3) -0.004(2) -0.002(2) 0.021(2)
C53 0.039(3) 0.036(3) 0.071(4) 0.000(2) 0.006(3) 0.015(3)
C54 0.047(3) 0.041(3) 0.068(4) -0.004(3) 0.008(3) 0.008(3)
C55 0.039(3) 0.041(3) 0.053(3) -0.010(2) 0.003(2) 0.005(2)
C56 0.036(3) 0.042(3) 0.039(3) -0.003(2) 0.004(2) 0.011(2)
C57 0.040(3) 0.049(4) 0.069(4) -0.005(3) -0.011(3) 0.022(3)
C58 0.068(5) 0.046(4) 0.099(6) -0.004(3) 0.005(4) -0.011(4)
C59 0.041(3) 0.042(3) 0.057(4) 0.000(2) -0.002(2) 0.004(3)
C61 0.055(3) 0.065(4) 0.036(3) -0.010(3) -0.003(2) 0.018(3)
C71 0.042(3) 0.086(5) 0.024(3) -0.005(3) 0.007(2) 0.001(3)
C81 0.033(2) 0.054(3) 0.029(3) 0.001(2) 0.0023(19) -0.005(2)
C82 0.029(2) 0.056(4) 0.048(3) 0.000(2) 0.001(2) -0.011(3)
C83 0.031(3) 0.071(5) 0.096(5) 0.005(3) 0.002(3) -0.031(4)
C84 0.035(3) 0.065(5) 0.112(6) 0.012(3) -0.003(3) -0.037(4)
C85 0.038(3) 0.053(4) 0.065(4) 0.002(3) -0.006(3) -0.025(3)
C86 0.030(2) 0.049(3) 0.031(3) 0.004(2) -0.0012(19) -0.010(2)
C87 0.030(3) 0.066(4) 0.055(3) -0.005(3) 0.003(2) -0.009(3)
C88 0.043(4) 0.075(6) 0.257(13) 0.018(4) -0.008(6) -0.072(7)
C89 0.033(3) 0.050(3) 0.034(3) -0.002(2) -0.002(2) -0.002(2)
C92 0.045(3) 0.050(3) 0.037(3) -0.005(2) 0.002(2) 0.012(2)
C95 0.029(2) 0.056(4) 0.036(3) -0.003(2) -0.004(2) 0.002(2)
C93A 0.049(6) 0.038(6) 0.046(6) 0.003(4) -0.006(4) 0.008(4)
C93B 0.038(6) 0.047(7) 0.018(5) 0.003(5) -0.005(4) 0.010(4)
C94A 0.033(5) 0.057(7) 0.053(6) 0.000(4) -0.009(4) 0.004(5)
C94B 0.034(6) 0.050(7) 0.032(6) 0.000(5) -0.004(4) 0.009(5)

loop_
_atom_type_symbol
_atom_type_radius_bond
U 1.42
I 1.33
O 0.73
N 0.75
C 0.77
H 0.32

loop_
_geom_angle_atom_site_label_1
_geom_angle_atom_site_label_2
_geom_angle_atom_site_label_3
_geom_angle
N81 U1 N5 77.66(15)
N81 U1 N1 116.95(14)
N5 U1 N1 131.00(14)
N81 U1 N4 149.26(14)
N5 U1 N4 114.10(14)
N1 U1 N4 77.92(14)
N81 U1 O91 74.69(12)
N5 U1 O91 108.77(12)
N1 U1 O91 120.12(12)
N4 U1 O91 74.61(13)
N81 U1 C2 146.69(14)
N5 U1 C2 114.53(14)
N1 U1 C2 31.33(13)
N4 U1 C2 56.70(15)
O91 U1 C2 124.22(12)
N81 U1 C3 172.84(14)
N5 U1 C3 109.07(14)
N1 U1 C3 56.96(13)
N4 U1 C3 30.58(14)
O91 U1 C3 104.66(12)
C2 U1 C3 28.59(14)
N81 U1 C7 30.71(15)
N5 U1 C7 56.09(16)
N1 U1 C7 112.22(14)
N4 U1 C7 168.88(16)
O91 U1 C7 102.68(14)
C2 U1 C7 130.15(15)
C3 U1 C7 152.14(15)
N81 U1 C6 56.50(15)
N5 U1 C6 30.41(15)
N1 U1 C6 117.06(14)
N4 U1 C6 143.54(15)
O91 U1 C6 116.64(12)
C2 U1 C6 118.61(14)
C3 U1 C6 128.54(15)
C7 U1 C6 28.27(16)
C92 O91 C95 104.6(4)
C92 O91 U1 129.3(3)
C95 O91 U1 126.0(3)
C11 N1 C2 117.3(4)
C11 N1 U1 147.4(3)
C2 N1 U1 93.8(3)
C3 N4 C41 119.8(4)
C3 N4 U1 95.4(3)
C41 N4 U1 140.6(3)
C6 N5 C51 119.6(4)
C6 N5 U1 96.2(3)
C51 N5 U1 142.3(3)
C81 N81 C7 120.1(4)
C81 N81 U1 141.4(3)
C7 N81 U1 95.8(3)
C3 C2 N1 121.5(4)
C3 C2 C21 121.7(4)
N1 C2 C21 116.6(4)
C3 C2 U1 76.7(3)
N1 C2 U1 54.9(2)
C21 C2 U1 140.5(3)
C2 C3 N4 120.6(4)
C2 C3 C31 120.9(4)
N4 C3 C31 118.0(4)
C2 C3 U1 74.7(3)
N4 C3 U1 54.0(2)
C31 C3 U1 141.9(3)
C7 C6 N5 120.6(5)
C7 C6 C61 121.0(5)
N5 C6 C61 118.2(5)
C7 C6 U1 75.8(3)
N5 C6 U1 53.4(2)
C61 C6 U1 142.8(3)
C6 C7 N81 121.1(5)
C6 C7 C71 121.0(5)
N81 C7 C71 117.5(5)
C6 C7 U1 75.9(3)
N81 C7 U1 53.5(2)
C71 C7 U1 142.4(4)
C16 C11 C12 118.8(4)
C16 C11 N1 120.5(4)
C12 C11 N1 120.7(4)
C13 C12 C11 119.5(4)
C13 C12 C17 120.1(4)
C11 C12 C17 120.5(4)
C14 C13 C12 121.9(5)
C14 C13 H13 119.00
C12 C13 H13 119.00
C13 C14 C15 117.9(4)
C13 C14 C18 121.9(5)
C15 C14 C18 120.2(4)
C16 C15 C14 122.1(4)
C16 C15 H15 118.90
C14 C15 H15 118.90
C15 C16 C11 119.7(4)
C15 C16 C19 120.0(4)
C11 C16 C19 120.2(4)
C12 C17 H17A 109.50
C12 C17 H17B 109.50
H17A C17 H17B 109.50
C12 C17 H17C 109.50
H17A C17 H17C 109.50
H17B C17 H17C 109.50
C14 C18 H18A 109.50
C14 C18 H18B 109.50
H18A C18 H18B 109.50
C14 C18 H18C 109.50
H18A C18 H18C 109.50
H18B C18 H18C 109.50
C16 C19 H19A 109.50
C16 C19 H19B 109.50
H19A C19 H19B 109.50
C16 C19 H19C 109.50
H19A C19 H19C 109.50
H19B C19 H19C 109.50
C2 C21 H21A 109.50
C2 C21 H21B 109.50
H21A C21 H21B 109.50
C2 C21 H21C 109.50
H21A C21 H21C 109.50
H21B C21 H21C 109.50
C3 C31 H31A 109.50
C3 C31 H31B 109.50
H31A C31 H31B 109.50
C3 C31 H31C 109.50
H31A C31 H31C 109.50
H31B C31 H31C 109.50
C46 C41 C42 119.2(4)
C46 C41 N4 120.4(4)
C42 C41 N4 120.3(4)
C43 C42 C41 119.4(5)
C43 C42 C47 120.4(5)
C41 C42 C47 120.2(4)
C42 C43 C44 122.2(5)
C42 C43 H43 118.90
C44 C43 H43 118.90
C45 C44 C43 117.0(5)
C45 C44 C48 121.4(5)
C43 C44 C48 121.6(5)
C44 C45 C46 122.6(5)
C44 C45 H45 118.70
C46 C45 H45 118.70
C45 C46 C41 119.6(4)
C45 C46 C49 119.7(4)
C41 C46 C49 120.7(4)
C42 C47 H47A 109.50
C42 C47 H47B 109.50
H47A C47 H47B 109.50
C42 C47 H47C 109.50
H47A C47 H47C 109.50
H47B C47 H47C 109.50
C44 C48 H48A 109.50
C44 C48 H48B 109.50
H48A C48 H48B 109.50
C44 C48 H48C 109.50
H48A C48 H48C 109.50
H48B C48 H48C 109.50
C46 C49 H49A 109.50
C46 C49 H49B 109.50
H49A C49 H49B 109.50
C46 C49 H49C 109.50
H49A C49 H49C 109.50
H49B C49 H49C 109.50
C56 C51 C52 119.3(5)
C56 C51 N5 119.0(5)
C52 C51 N5 121.5(4)
C53 C52 C51 119.1(5)
C53 C52 C57 119.7(5)
C51 C52 C57 121.2(5)
C54 C53 C52 122.0(5)
C54 C53 H53 119.00
C52 C53 H53 119.00
C53 C54 C55 118.5(6)
C53 C54 C58 121.1(6)
C55 C54 C58 120.4(6)
C54 C55 C56 121.4(5)
C54 C55 H55 119.30
C56 C55 H55 119.30
C55 C56 C51 119.6(5)
C55 C56 C59 120.4(5)
C51 C56 C59 120.0(5)
C52 C57 H57A 109.50
C52 C57 H57B 109.50
H57A C57 H57B 109.50
C52 C57 H57C 109.50
H57A C57 H57C 109.50
H57B C57 H57C 109.50
C54 C58 H58A 109.50
C54 C58 H58B 109.50
H58A C58 H58B 109.50
C54 C58 H58C 109.50
H58A C58 H58C 109.50
H58B C58 H58C 109.50
C56 C59 H59A 109.50
C56 C59 H59B 109.50
H59A C59 H59B 109.50
C56 C59 H59C 109.50
H59A C59 H59C 109.50
H59B C59 H59C 109.50
C6 C61 H61A 109.50
C6 C61 H61B 109.50
H61A C61 H61B 109.50
C6 C61 H61C 109.50
H61A C61 H61C 109.50
H61B C61 H61C 109.50
C7 C71 H71A 109.50
C7 C71 H71B 109.50
H71A C71 H71B 109.50
C7 C71 H71C 109.50
H71A C71 H71C 109.50
H71B C71 H71C 109.50
C86 C81 N81 119.5(4)
C86 C81 C82 119.0(5)
N81 C81 C82 121.4(5)
C83 C82 C81 118.9(5)
C83 C82 C87 119.6(5)
C81 C82 C87 121.4(5)
C84 C83 C82 123.0(5)
C84 C83 H83 118.50
C82 C83 H83 118.50
C83 C84 C85 117.8(6)
C83 C84 C88 121.9(6)
C85 C84 C88 120.3(7)
C86 C85 C84 121.4(6)
C86 C85 H85 119.30
C84 C85 H85 119.30
C85 C86 C81 119.8(5)
C85 C86 C89 120.0(5)
C81 C86 C89 120.3(5)
C82 C87 H87A 109.50
C82 C87 H87B 109.50
H87A C87 H87B 109.50
C82 C87 H87C 109.50
H87A C87 H87C 109.50
H87B C87 H87C 109.50
C84 C88 H88A 109.50
C84 C88 H88B 109.50
H88A C88 H88B 109.50
C84 C88 H88C 109.50
H88A C88 H88C 109.50
H88B C88 H88C 109.50
C86 C89 H89A 109.50
C86 C89 H89B 109.50
H89A C89 H89B 109.50
C86 C89 H89C 109.50
H89A C89 H89C 109.50
H89B C89 H89C 109.50
C93A C92 O91 103.7(5)
C93A C92 C93B 72.0(6)
O91 C92 C93B 108.7(6)
C93A C92 H92A 111.00
O91 C92 H92A 111.00
C93B C92 H92A 137.80
C93A C92 H92B 111.00
O91 C92 H92B 111.00
C93B C92 H92B 41.30
H92A C92 H92B 109.00
C94A C95 O91 106.3(5)
C94A C95 C94B 71.8(7)
O91 C95 C94B 101.6(5)
C94A C95 H95A 110.50
O91 C95 H95A 110.50
C94B C95 H95A 44.60
C94A C95 H95B 110.50
O91 C95 H95B 110.50
C94B C95 H95B 145.00
H95A C95 H95B 108.70
C92 C93A C94A 107.4(7)
C92 C93A H93A 110.20
C94A C93A H93A 110.20
C92 C93A H93B 110.20
C94A C93A H93B 110.20
H93A C93A H93B 108.50
C95 C94A C93A 103.5(7)
C95 C94A H94A 111.10
C93A C94A H94A 111.10
C95 C94A H94B 111.10
C93A C94A H94B 111.10
H94A C94A H94B 109.00
C92 C93B C94B 103.3(7)
C92 C93B H93C 111.10
C94B C93B H93C 111.10
C92 C93B H93D 111.10
C94B C93B H93D 111.10
H93C C93B H93D 109.10
C93B C94B C95 106.2(8)
C93B C94B H94C 110.50
C95 C94B H94C 110.50
C93B C94B H94D 110.50
C95 C94B H94D 110.50
H94C C94B H94D 108.70

loop_
_geom_bond_atom_site_label_1
_geom_bond_atom_site_label_2
_geom_bond_distance
U1 N81 2.251(4)
U1 N5 2.252(4)
U1 N1 2.255(3)
U1 N4 2.255(4)
U1 O91 2.518(3)
U1 C2 2.749(5)
U1 C3 2.773(4)
U1 C7 2.787(6)
U1 C6 2.788(5)
O91 C92 1.448(6)
O91 C95 1.458(5)
N1 C11 1.419(5)
N1 C2 1.433(6)
N4 C3 1.417(6)
N4 C41 1.420(6)
N5 C6 1.420(6)
N5 C51 1.422(7)
N81 C81 1.411(6)
N81 C7 1.431(7)
C2 C3 1.364(7)
C2 C21 1.531(6)
C3 C31 1.519(6)
C6 C7 1.361(8)
C6 C61 1.509(7)
C7 C71 1.517(8)
C11 C16 1.401(6)
C11 C12 1.407(6)
C12 C13 1.394(6)
C12 C17 1.501(7)
C13 C14 1.380(7)
C13 H13 0.9500
C14 C15 1.386(7)
C14 C18 1.518(6)
C15 C16 1.385(7)
C15 H15 0.9500
C16 C19 1.510(7)
C17 H17A 0.9800
C17 H17B 0.9800
C17 H17C 0.9800
C18 H18A 0.9800
C18 H18B 0.9800
C18 H18C 0.9800
C19 H19A 0.9800
C19 H19B 0.9800
C19 H19C 0.9800
C21 H21A 0.9800
C21 H21B 0.9800
C21 H21C 0.9800
C31 H31A 0.9800
C31 H31B 0.9800
C31 H31C 0.9800
C41 C46 1.402(7)
C41 C42 1.415(7)
C42 C43 1.387(7)
C42 C47 1.502(7)
C43 C44 1.409(8)
C43 H43 0.9500
C44 C45 1.388(7)
C44 C48 1.495(7)
C45 C46 1.392(6)
C45 H45 0.9500
C46 C49 1.504(7)
C47 H47A 0.9800
C47 H47B 0.9800
C47 H47C 0.9800
C48 H48A 0.9800
C48 H48B 0.9800
C48 H48C 0.9800
C49 H49A 0.9800
C49 H49B 0.9800
C49 H49C 0.9800
C51 C56 1.399(7)
C51 C52 1.404(7)
C52 C53 1.387(8)
C52 C57 1.513(7)
C53 C54 1.379(8)
C53 H53 0.9500
C54 C55 1.382(8)
C54 C58 1.521(9)
C55 C56 1.392(7)
C55 H55 0.9500
C56 C59 1.513(7)
C57 H57A 0.9800
C57 H57B 0.9800
C57 H57C 0.9800
C58 H58A 0.9800
C58 H58B 0.9800
C58 H58C 0.9800
C59 H59A 0.9800
C59 H59B 0.9800
C59 H59C 0.9800
C61 H61A 0.9800
C61 H61B 0.9800
C61 H61C 0.9800
C71 H71A 0.9800
C71 H71B 0.9800
C71 H71C 0.9800
C81 C86 1.403(7)
C81 C82 1.420(7)
C82 C83 1.378(8)
C82 C87 1.504(8)
C83 C84 1.375(9)
C83 H83 0.9500
C84 C85 1.405(8)
C84 C88 1.518(9)
C85 C86 1.386(7)
C85 H85 0.9500
C86 C89 1.506(6)
C87 H87A 0.9800
C87 H87B 0.9800
C87 H87C 0.9800
C88 H88A 0.9800
C88 H88B 0.9800
C88 H88C 0.9800
C89 H89A 0.9800
C89 H89B 0.9800
C89 H89C 0.9800
C92 C93A 1.431(11)
C92 C93B 1.457(11)
C92 H92A 0.9900
C92 H92B 0.9900
C95 C94A 1.449(11)
C95 C94B 1.538(11)
C95 H95A 0.9900
C95 H95B 0.9900
C93A C94A 1.532(13)
C93A H93A 0.9900
C93A H93B 0.9900
C94A H94A 0.9900
C94A H94B 0.9900
C93B C94B 1.530(15)
C93B H93C 0.9900
C93B H93D 0.9900
C94B H94C 0.9900
C94B H94D 0.9900

loop_
_geom_torsion_atom_site_label_1
_geom_torsion_atom_site_label_2
_geom_torsion_atom_site_label_3
_geom_torsion_atom_site_label_4
_geom_torsion
N81 U1 O91 C92 128.9(4)
N5 U1 O91 C92 -160.2(4)
N1 U1 O91 C92 16.3(4)
N4 U1 O91 C92 -49.5(4)
C2 U1 O91 C92 -20.6(4)
C3 U1 O91 C92 -43.7(4)
C7 U1 O91 C92 141.6(4)
C6 U1 O91 C92 167.8(4)
N81 U1 O91 C95 -49.1(4)
N5 U1 O91 C95 21.8(4)
N1 U1 O91 C95 -161.7(3)
N4 U1 O91 C95 132.5(4)
C2 U1 O91 C95 161.4(3)
C3 U1 O91 C95 138.3(4)
C7 U1 O91 C95 -36.4(4)
C6 U1 O91 C95 -10.1(4)
N81 U1 N1 C11 2.4(6)
N5 U1 N1 C11 -94.8(6)
N4 U1 N1 C11 153.7(6)
O91 U1 N1 C11 89.6(6)
C2 U1 N1 C11 -163.0(7)
C3 U1 N1 C11 178.0(6)
C7 U1 N1 C11 -31.1(6)
C6 U1 N1 C11 -61.8(6)
N81 U1 N1 C2 165.4(3)
N5 U1 N1 C2 68.3(3)
N4 U1 N1 C2 -43.3(3)
O91 U1 N1 C2 -107.3(3)
C3 U1 N1 C2 -18.9(2)
C7 U1 N1 C2 132.0(3)
C6 U1 N1 C2 101.2(3)
N81 U1 N4 C3 165.9(3)
N5 U1 N4 C3 -86.9(3)
N1 U1 N4 C3 42.8(3)
O91 U1 N4 C3 169.0(3)
C2 U1 N4 C3 17.6(2)
C7 U1 N4 C3 -113.7(8)
C6 U1 N4 C3 -76.8(4)
N81 U1 N4 C41 -39.8(6)
N5 U1 N4 C41 67.3(5)
N1 U1 N4 C41 -162.9(5)
O91 U1 N4 C41 -36.7(5)
C2 U1 N4 C41 171.8(5)
C3 U1 N4 C41 154.3(6)
C7 U1 N4 C41 40.6(10)
C6 U1 N4 C41 77.5(5)
N81 U1 N5 C6 -42.0(3)
N1 U1 N5 C6 73.1(3)
N4 U1 N5 C6 168.0(3)
O91 U1 N5 C6 -110.9(3)
C2 U1 N5 C6 105.2(3)
C3 U1 N5 C6 135.5(3)
C7 U1 N5 C6 -18.0(3)
N81 U1 N5 C51 156.1(5)
N1 U1 N5 C51 -88.8(5)
N4 U1 N5 C51 6.1(6)
O91 U1 N5 C51 87.2(5)
C2 U1 N5 C51 -56.7(5)
C3 U1 N5 C51 -26.4(5)
C7 U1 N5 C51 -179.9(6)
C6 U1 N5 C51 -161.9(7)
N5 U1 N81 C81 -159.0(5)
N1 U1 N81 C81 71.1(5)
N4 U1 N81 C81 -42.2(6)
O91 U1 N81 C81 -45.3(5)
C2 U1 N81 C81 84.9(5)
C3 U1 N81 C81 40.5(13)
C7 U1 N81 C81 159.6(7)
C6 U1 N81 C81 177.1(6)
N5 U1 N81 C7 41.4(3)
N1 U1 N81 C7 -88.6(3)
N4 U1 N81 C7 158.1(3)
O91 U1 N81 C7 155.1(3)
C2 U1 N81 C7 -74.8(4)
C3 U1 N81 C7 -119.2(10)
C6 U1 N81 C7 17.4(3)
C11 N1 C2 C3 -149.8(4)
U1 N1 C2 C3 40.4(5)
C11 N1 C2 C21 35.1(6)
U1 N1 C2 C21 -134.7(4)
C11 N1 C2 U1 169.8(4)
N81 U1 C2 C3 -169.5(3)
N5 U1 C2 C3 85.0(3)
N1 U1 C2 C3 -145.4(4)
N4 U1 C2 C3 -18.7(3)
O91 U1 C2 C3 -52.5(3)
C7 U1 C2 C3 150.4(3)
C6 U1 C2 C3 118.8(3)
N81 U1 C2 N1 -24.1(4)
N5 U1 C2 N1 -129.6(3)
N4 U1 C2 N1 126.7(3)
O91 U1 C2 N1 92.8(3)
C3 U1 C2 N1 145.4(4)
C7 U1 C2 N1 -64.3(3)
C6 U1 C2 N1 -95.8(3)
N81 U1 C2 C21 66.3(6)
N5 U1 C2 C21 -39.1(6)
N1 U1 C2 C21 90.4(6)
N4 U1 C2 C21 -142.9(6)
O91 U1 C2 C21 -176.7(5)
C3 U1 C2 C21 -124.2(6)
C7 U1 C2 C21 26.2(6)
C6 U1 C2 C21 -5.3(6)
N1 C2 C3 N4 -3.4(7)
C21 C2 C3 N4 171.5(4)
U1 C2 C3 N4 29.7(4)
N1 C2 C3 C31 -175.0(4)
C21 C2 C3 C31 -0.2(7)
U1 C2 C3 C31 -142.0(4)
N1 C2 C3 U1 -33.0(4)
C21 C2 C3 U1 141.8(5)
C41 N4 C3 C2 162.4(4)
U1 N4 C3 C2 -36.2(5)
C41 N4 C3 C31 -25.7(6)
U1 N4 C3 C31 135.7(4)
C41 N4 C3 U1 -161.5(5)
N81 U1 C3 C2 53.4(11)
N5 U1 C3 C2 -106.5(3)
N1 U1 C3 C2 20.6(3)
N4 U1 C3 C2 148.2(4)
O91 U1 C3 C2 137.3(3)
C7 U1 C3 C2 -54.0(5)
C6 U1 C3 C2 -79.5(3)
N81 U1 C3 N4 -94.8(11)
N5 U1 C3 N4 105.3(3)
N1 U1 C3 N4 -127.6(3)
O91 U1 C3 N4 -10.9(3)
C2 U1 C3 N4 -148.2(4)
C7 U1 C3 N4 157.8(3)
C6 U1 C3 N4 132.3(3)
N81 U1 C3 C31 174.4(9)
N5 U1 C3 C31 14.5(5)
N1 U1 C3 C31 141.6(6)
N4 U1 C3 C31 -90.8(6)
O91 U1 C3 C31 -101.8(5)
C2 U1 C3 C31 121.0(6)
C7 U1 C3 C31 67.0(6)
C6 U1 C3 C31 41.5(6)
C51 N5 C6 C7 -155.1(5)
U1 N5 C6 C7 37.5(5)
C51 N5 C6 C61 30.6(6)
U1 N5 C6 C61 -136.7(4)
C51 N5 C6 U1 167.4(5)
N81 U1 C6 C7 -18.9(3)
N5 U1 C6 C7 -147.3(5)
N1 U1 C6 C7 86.9(3)
N4 U1 C6 C7 -165.8(3)
O91 U1 C6 C7 -65.5(3)
C2 U1 C6 C7 122.5(3)
C3 U1 C6 C7 154.9(3)
N81 U1 C6 N5 128.4(3)
N1 U1 C6 N5 -125.8(3)
N4 U1 C6 N5 -18.6(4)
O91 U1 C6 N5 81.7(3)
C2 U1 C6 N5 -90.3(3)
C3 U1 C6 N5 -57.9(3)
C7 U1 C6 N5 147.3(5)
N81 U1 C6 C61 -141.9(7)
N5 U1 C6 C61 89.7(7)
N1 U1 C6 C61 -36.1(7)
N4 U1 C6 C61 71.1(7)
O91 U1 C6 C61 171.4(6)
C2 U1 C6 C61 -0.6(7)
C3 U1 C6 C61 31.8(7)
C7 U1 C6 C61 -123.1(8)
N5 C6 C7 N81 -0.6(7)
C61 C6 C7 N81 173.5(4)
U1 C6 C7 N81 29.7(4)
N5 C6 C7 C71 -173.6(5)
C61 C6 C7 C71 0.5(8)
U1 C6 C7 C71 -143.3(5)
N5 C6 C7 U1 -30.3(4)
C61 C6 C7 U1 143.8(5)
C81 N81 C7 C6 157.8(5)
U1 N81 C7 C6 -36.7(5)
C81 N81 C7 C71 -29.0(7)
U1 N81 C7 C71 136.5(4)
C81 N81 C7 U1 -165.5(5)
N81 U1 C7 C6 148.1(5)
N5 U1 C7 C6 19.3(3)
N1 U1 C7 C6 -106.1(3)
N4 U1 C7 C6 48.9(9)
O91 U1 C7 C6 123.5(3)
C2 U1 C7 C6 -75.7(4)
C3 U1 C7 C6 -45.3(5)
N5 U1 C7 N81 -128.9(3)
N1 U1 C7 N81 105.7(3)
N4 U1 C7 N81 -99.2(8)
O91 U1 C7 N81 -24.6(3)
C2 U1 C7 N81 136.1(3)
C3 U1 C7 N81 166.5(3)
C6 U1 C7 N81 -148.1(5)
N81 U1 C7 C71 -88.8(7)
N5 U1 C7 C71 142.3(7)
N1 U1 C7 C71 16.9(7)
N4 U1 C7 C71 171.9(7)
O91 U1 C7 C71 -113.5(6)
C2 U1 C7 C71 47.3(7)
C3 U1 C7 C71 77.7(8)
C6 U1 C7 C71 123.0(8)
C2 N1 C11 C16 65.9(6)
U1 N1 C11 C16 -133.2(5)
C2 N1 C11 C12 -115.6(5)
U1 N1 C11 C12 45.3(8)
C16 C11 C12 C13 -3.1(7)
N1 C11 C12 C13 178.4(4)
C16 C11 C12 C17 177.1(5)
N1 C11 C12 C17 -1.4(7)
C11 C12 C13 C14 2.0(7)
C17 C12 C13 C14 -178.1(5)
C12 C13 C14 C15 0.3(7)
C12 C13 C14 C18 -177.8(5)
C13 C14 C15 C16 -1.6(7)
C18 C14 C15 C16 176.5(5)
C14 C15 C16 C11 0.6(7)
C14 C15 C16 C19 -179.7(5)
C12 C11 C16 C15 1.8(7)
N1 C11 C16 C15 -179.7(4)
C12 C11 C16 C19 -177.9(5)
N1 C11 C16 C19 0.6(7)
C3 N4 C41 C46 109.5(5)
U1 N4 C41 C46 -40.6(7)
C3 N4 C41 C42 -74.5(6)
U1 N4 C41 C42 135.4(4)
C46 C41 C42 C43 0.7(7)
N4 C41 C42 C43 -175.3(4)
C46 C41 C42 C47 178.8(5)
N4 C41 C42 C47 2.8(7)
C41 C42 C43 C44 -0.2(8)
C47 C42 C43 C44 -178.3(5)
C42 C43 C44 C45 0.0(8)
C42 C43 C44 C48 -179.9(5)
C43 C44 C45 C46 -0.3(7)
C48 C44 C45 C46 179.5(5)
C44 C45 C46 C41 0.8(7)
C44 C45 C46 C49 -177.7(5)
C42 C41 C46 C45 -1.0(7)
N4 C41 C46 C45 175.0(4)
C42 C41 C46 C49 177.5(5)
N4 C41 C46 C49 -6.5(7)
C6 N5 C51 C56 86.3(6)
U1 N5 C51 C56 -114.5(5)
C6 N5 C51 C52 -98.3(6)
U1 N5 C51 C52 60.9(7)
C56 C51 C52 C53 3.1(7)
N5 C51 C52 C53 -172.2(5)
C56 C51 C52 C57 -178.4(5)
N5 C51 C52 C57 6.3(7)
C51 C52 C53 C54 0.0(8)
C57 C52 C53 C54 -178.5(5)
C52 C53 C54 C55 -3.0(9)
C52 C53 C54 C58 175.0(6)
C53 C54 C55 C56 3.0(8)
C58 C54 C55 C56 -175.1(6)
C54 C55 C56 C51 0.0(8)
C54 C55 C56 C59 177.6(5)
C52 C51 C56 C55 -3.1(7)
N5 C51 C56 C55 172.3(4)
C52 C51 C56 C59 179.3(5)
N5 C51 C56 C59 -5.3(7)
C7 N81 C81 C86 124.5(5)
U1 N81 C81 C86 -31.9(7)
C7 N81 C81 C82 -57.4(6)
U1 N81 C81 C82 146.2(4)
C86 C81 C82 C83 -3.5(8)
N81 C81 C82 C83 178.5(5)
C86 C81 C82 C87 173.2(5)
N81 C81 C82 C87 -4.8(8)
C81 C82 C83 C84 1.0(10)
C87 C82 C83 C84 -175.7(7)
C82 C83 C84 C85 2.3(12)
C82 C83 C84 C88 -178.3(8)
C83 C84 C85 C86 -3.2(11)
C88 C84 C85 C86 177.4(8)
C84 C85 C86 C81 0.8(9)
C84 C85 C86 C89 -178.5(6)
N81 C81 C86 C85 -179.4(5)
C82 C81 C86 C85 2.6(7)
N81 C81 C86 C89 0.0(7)
C82 C81 C86 C89 -178.1(5)
C95 O91 C92 C93A 37.9(6)
U1 O91 C92 C93A -140.4(5)
C95 O91 C92 C93B -37.4(7)
U1 O91 C92 C93B 144.3(5)
C92 O91 C95 C94A -35.6(7)
U1 O91 C95 C94A 142.8(5)
C92 O91 C95 C94B 38.6(7)
U1 O91 C95 C94B -143.0(5)
O91 C92 C93A C94A -26.3(9)
C93B C92 C93A C94A 79.3(8)
O91 C95 C94A C93A 18.5(9)
C94B C95 C94A C93A -78.7(8)
C92 C93A C94A C95 4.9(10)
C93A C92 C93B C94B -80.3(8)
O91 C92 C93B C94B 18.5(9)
C92 C93B C94B C95 6.0(10)
C94A C95 C94B C93B 76.1(9)
O91 C95 C94B C93B -27.4(9)
